data_4026719
loop_
_publ_author_name
'Xin Xie'
'Xiangwei Du'
'Yifeng Chen'
'Yuanhong Liu'

_publ_section_title
;
 One-Pot Synthesis of Indole-Fused Scaffolds via Gold-Catalyzed Tandem
 Annulation Reactions of 1,2-Bis(alkynyl)-2-en-1-ones with Indoles
;
_journal_name_full 'Journal of Organic Chemistry'
_journal_page_first 9175
_journal_page_last 9181
_journal_paper_doi 10.1021/jo2017668
_journal_volume 76
_journal_year 2011
_chemical_formula_sum 'C33 H23 N O3'
_chemical_formula_weight 481.52
_chemical_name_systematic
; 
 ? 
;
_space_group_IT_number 2
_symmetry_cell_setting triclinic
_symmetry_space_group_name_Hall '-P 1'
_symmetry_space_group_name_H-M 'P -1'
_atom_sites_solution_hydrogens geom
_atom_sites_solution_primary direct
_atom_sites_solution_secondary difmap
_audit_creation_method SHELXL-97
_cell_angle_alpha 63.084(2)
_cell_angle_beta 81.883(3)
_cell_angle_gamma 81.254(3)
_cell_formula_units_Z 2
_cell_length_a 9.1943(13)
_cell_length_b 11.9963(17)
_cell_length_c 12.7403(19)
_cell_measurement_reflns_used 2391
_cell_measurement_temperature 293(2)
_cell_measurement_theta_max 54.520
_cell_measurement_theta_min 5.440
_cell_volume 1234.2(3)
_computing_cell_refinement 'Bruker SMART'
_computing_data_collection 'Bruker SMART'
_computing_data_reduction 'Bruker SHELXTL'
_computing_molecular_graphics 'Bruker SHELXTL'
_computing_publication_material 'Bruker SHELXTL'
_computing_structure_refinement 'SHELXL-97 (Sheldrick, 1997)'
_computing_structure_solution 'SHELXS-97 (Sheldrick, 1990)'
_diffrn_ambient_temperature 293(2)
_diffrn_measured_fraction_theta_full 0.981
_diffrn_measured_fraction_theta_max 0.981
_diffrn_measurement_device_type 'CCD area detector'
_diffrn_measurement_method 'phi and omega scans'
_diffrn_radiation_monochromator graphite
_diffrn_radiation_source 'fine-focus sealed tube'
_diffrn_radiation_type MoK\a
_diffrn_radiation_wavelength 0.71073
_diffrn_reflns_av_R_equivalents 0.0553
_diffrn_reflns_av_sigmaI/netI 0.0590
_diffrn_reflns_limit_h_max 11
_diffrn_reflns_limit_h_min -10
_diffrn_reflns_limit_k_max 14
_diffrn_reflns_limit_k_min -14
_diffrn_reflns_limit_l_max 13
_diffrn_reflns_limit_l_min -15
_diffrn_reflns_number 6707
_diffrn_reflns_theta_full 26.00
_diffrn_reflns_theta_max 26.00
_diffrn_reflns_theta_min 1.80
_exptl_absorpt_coefficient_mu 0.083
_exptl_absorpt_correction_T_max 1.00000
_exptl_absorpt_correction_T_min 0.67849
_exptl_absorpt_correction_type empirical
_exptl_absorpt_process_details sadabs
_exptl_crystal_colour yellow
_exptl_crystal_density_diffrn 1.296
_exptl_crystal_description prismatic
_exptl_crystal_F_000 504
_exptl_crystal_size_max 0.402
_exptl_crystal_size_mid 0.357
_exptl_crystal_size_min 0.212
_refine_diff_density_max 0.211
_refine_diff_density_min -0.150
_refine_diff_density_rms 0.038
_refine_ls_extinction_method none
_refine_ls_goodness_of_fit_ref 1.012
_refine_ls_hydrogen_treatment mixed
_refine_ls_matrix_type full
_refine_ls_number_parameters 338
_refine_ls_number_reflns 4753
_refine_ls_number_restraints 0
_refine_ls_restrained_S_all 1.012
_refine_ls_R_factor_all 0.0758
_refine_ls_R_factor_gt 0.0554
_refine_ls_shift/su_max 0.004
_refine_ls_shift/su_mean 0.001
_refine_ls_structure_factor_coef Fsqd
_refine_ls_weighting_details 'calc w=1/[\s^2^(Fo^2^)+(0.0750P)^2^+0.0000P] where P=(Fo^2^+2Fc^2^)/3'
_refine_ls_weighting_scheme calc
_refine_ls_wR_factor_gt 0.1364
_refine_ls_wR_factor_ref 0.1475
_reflns_number_gt 3463
_reflns_number_total 4753
_reflns_threshold_expression >2sigma(I)
_cod_data_source_file jo2017668_si_003.cif
_cod_data_source_block cd21106
_cod_database_code 4026719

loop_
_symmetry_equiv_pos_as_xyz
'x, y, z'
'-x, -y, -z'

loop_
_atom_site_label
_atom_site_type_symbol
_atom_site_fract_x
_atom_site_fract_y
_atom_site_fract_z
_atom_site_U_iso_or_equiv
_atom_site_adp_type
_atom_site_occupancy
_atom_site_symmetry_multiplicity
_atom_site_calc_flag
_atom_site_refinement_flags
O1 O 0.17202(17) 0.71916(13) 0.28100(16) 0.0751(5) Uani 1 1 d .
O2 O 0.49643(17) 0.72447(12) 0.33556(12) 0.0561(4) Uani 1 1 d .
O3 O 0.2896(2) 0.90811(14) 0.35012(14) 0.0779(5) Uani 1 1 d .
N1 N 0.62631(18) 0.31413(16) 0.42358(16) 0.0465(4) Uani 1 1 d .
C1 C 0.2825(2) 0.64425(17) 0.30474(17) 0.0467(5) Uani 1 1 d .
C2 C 0.2667(2) 0.51228(17) 0.37564(17) 0.0455(5) Uani 1 1 d .
H2 H 0.1703 0.4937 0.4044 0.055 Uiso 1 1 calc R
C3 C 0.3687(2) 0.41047(16) 0.40759(16) 0.0406(4) Uani 1 1 d .
C4 C 0.5248(2) 0.41564(17) 0.36747(16) 0.0404(4) Uani 1 1 d .
C5 C 0.5974(2) 0.50566(17) 0.27243(17) 0.0408(4) Uani 1 1 d .
C6 C 0.5403(2) 0.63665(17) 0.19044(16) 0.0407(4) Uani 1 1 d .
H6 H 0.6254 0.6858 0.1649 0.049 Uiso 1 1 calc R
C7 C 0.4305(2) 0.69516(16) 0.25615(16) 0.0408(4) Uani 1 1 d .
C8 C 0.4401(2) 0.82597(17) 0.23193(18) 0.0464(5) Uani 1 1 d .
H8 H 0.5150 0.8693 0.1692 0.056 Uiso 1 1 calc R
C9 C 0.3135(3) 0.90997(17) 0.25368(19) 0.0520(5) Uani 1 1 d .
C10 C 0.2292(2) 0.99786(18) 0.1526(2) 0.0534(5) Uani 1 1 d .
C11 C 0.2469(3) 0.9889(2) 0.0472(2) 0.0648(6) Uani 1 1 d .
H11 H 0.3132 0.9258 0.0394 0.078 Uiso 1 1 calc R
C12 C 0.1683(3) 1.0715(3) -0.0462(3) 0.0873(9) Uani 1 1 d .
H12 H 0.1825 1.0651 -0.1171 0.105 Uiso 1 1 calc R
C13 C 0.0687(4) 1.1636(3) -0.0346(4) 0.1044(12) Uani 1 1 d .
H13 H 0.0146 1.2196 -0.0976 0.125 Uiso 1 1 calc R
C14 C 0.0489(3) 1.1729(2) 0.0703(4) 0.0999(11) Uani 1 1 d .
H14 H -0.0195 1.2349 0.0781 0.120 Uiso 1 1 calc R
C15 C 0.1295(3) 1.0913(2) 0.1644(3) 0.0755(7) Uani 1 1 d .
H15 H 0.1169 1.0989 0.2346 0.091 Uiso 1 1 calc R
C16 C 0.7627(2) 0.33844(18) 0.36644(18) 0.0475(5) Uani 1 1 d .
C17 C 0.8973(2) 0.2652(2) 0.3900(2) 0.0599(6) Uani 1 1 d .
H17 H 0.9058 0.1876 0.4558 0.072 Uiso 1 1 calc R
C18 C 1.0155(3) 0.3111(2) 0.3134(2) 0.0715(7) Uani 1 1 d .
H18 H 1.1066 0.2633 0.3266 0.086 Uiso 1 1 calc R
C19 C 1.0049(3) 0.4278(3) 0.2155(3) 0.0734(7) Uani 1 1 d .
H19 H 1.0885 0.4562 0.1648 0.088 Uiso 1 1 calc R
C20 C 0.8725(2) 0.5017(2) 0.1925(2) 0.0590(6) Uani 1 1 d .
H20 H 0.8658 0.5797 0.1271 0.071 Uiso 1 1 calc R
C21 C 0.7487(2) 0.45718(18) 0.26947(18) 0.0446(5) Uani 1 1 d .
C22 C 0.3133(2) 0.28522(17) 0.48009(17) 0.0418(4) Uani 1 1 d .
C23 C 0.2043(2) 0.26665(19) 0.57119(18) 0.0503(5) Uani 1 1 d .
H23 H 0.1700 0.3319 0.5915 0.060 Uiso 1 1 calc R
C24 C 0.1454(2) 0.1531(2) 0.6325(2) 0.0600(6) Uani 1 1 d .
H24 H 0.0716 0.1424 0.6933 0.072 Uiso 1 1 calc R
C25 C 0.1961(3) 0.0560(2) 0.6036(2) 0.0653(7) Uani 1 1 d .
H25 H 0.1564 -0.0206 0.6448 0.078 Uiso 1 1 calc R
C26 C 0.3042(3) 0.07142(19) 0.5148(2) 0.0613(6) Uani 1 1 d .
H26 H 0.3385 0.0052 0.4958 0.074 Uiso 1 1 calc R
C27 C 0.3630(2) 0.18533(18) 0.45259(19) 0.0496(5) Uani 1 1 d .
H27 H 0.4366 0.1953 0.3918 0.060 Uiso 1 1 calc R
C28 C 0.4801(2) 0.65650(16) 0.07781(16) 0.0400(4) Uani 1 1 d .
C29 C 0.3815(2) 0.58161(19) 0.07569(18) 0.0483(5) Uani 1 1 d .
H29 H 0.3545 0.5121 0.1445 0.058 Uiso 1 1 calc R
C30 C 0.3232(3) 0.6096(2) -0.0282(2) 0.0605(6) Uani 1 1 d .
H30 H 0.2561 0.5592 -0.0288 0.073 Uiso 1 1 calc R
C31 C 0.3624(3) 0.7101(2) -0.1301(2) 0.0739(8) Uani 1 1 d .
H31 H 0.3216 0.7287 -0.1996 0.089 Uiso 1 1 calc R
C32 C 0.4612(4) 0.7831(2) -0.1297(2) 0.0880(9) Uani 1 1 d .
H32 H 0.4893 0.8513 -0.1992 0.106 Uiso 1 1 calc R
C33 C 0.5199(3) 0.7563(2) -0.0262(2) 0.0669(7) Uani 1 1 d .
H33 H 0.5878 0.8067 -0.0269 0.080 Uiso 1 1 calc R
H1 H 0.604(2) 0.2515(18) 0.4971(18) 0.047(6) Uiso 1 1 d .

loop_
_atom_site_aniso_label
_atom_site_aniso_U_11
_atom_site_aniso_U_22
_atom_site_aniso_U_33
_atom_site_aniso_U_23
_atom_site_aniso_U_13
_atom_site_aniso_U_12
O1 0.0489(9) 0.0456(8) 0.1104(14) -0.0225(9) 0.0039(9) 0.0047(8)
O2 0.0709(10) 0.0533(8) 0.0524(9) -0.0275(7) -0.0199(8) -0.0024(7)
O3 0.1183(15) 0.0570(9) 0.0597(11) -0.0329(8) -0.0051(10) 0.0091(9)
N1 0.0430(10) 0.0458(10) 0.0446(10) -0.0138(8) -0.0081(8) -0.0025(8)
C1 0.0455(12) 0.0427(11) 0.0513(12) -0.0225(9) 0.0019(9) -0.0022(9)
C2 0.0398(11) 0.0427(11) 0.0517(12) -0.0204(9) 0.0041(9) -0.0060(9)
C3 0.0410(11) 0.0417(10) 0.0407(10) -0.0196(9) -0.0035(8) -0.0034(8)
C4 0.0397(11) 0.0418(10) 0.0421(11) -0.0199(9) -0.0083(8) -0.0021(8)
C5 0.0369(10) 0.0445(10) 0.0446(11) -0.0214(9) -0.0068(8) -0.0055(8)
C6 0.0343(10) 0.0436(10) 0.0470(11) -0.0208(9) -0.0038(8) -0.0092(8)
C7 0.0447(11) 0.0399(10) 0.0401(10) -0.0179(8) -0.0092(9) -0.0042(8)
C8 0.0548(12) 0.0423(11) 0.0453(11) -0.0201(9) -0.0077(9) -0.0080(9)
C9 0.0714(15) 0.0368(10) 0.0501(12) -0.0205(10) -0.0007(11) -0.0113(10)
C10 0.0532(13) 0.0362(10) 0.0620(14) -0.0136(10) 0.0013(10) -0.0113(9)
C11 0.0722(16) 0.0512(13) 0.0643(15) -0.0158(12) -0.0132(13) -0.0119(11)
C12 0.099(2) 0.0659(17) 0.084(2) -0.0089(15) -0.0386(17) -0.0220(16)
C13 0.084(2) 0.0666(19) 0.128(3) 0.004(2) -0.051(2) -0.0204(17)
C14 0.0642(18) 0.0509(16) 0.148(3) -0.0131(19) -0.011(2) 0.0014(13)
C15 0.0632(16) 0.0491(13) 0.097(2) -0.0211(13) 0.0094(14) -0.0077(12)
C16 0.0415(12) 0.0537(12) 0.0531(12) -0.0259(10) -0.0145(10) -0.0035(9)
C17 0.0435(13) 0.0652(14) 0.0718(15) -0.0290(12) -0.0232(12) 0.0057(11)
C18 0.0360(13) 0.0832(18) 0.099(2) -0.0429(16) -0.0201(13) 0.0052(12)
C19 0.0354(13) 0.0858(18) 0.098(2) -0.0394(17) -0.0023(12) -0.0114(12)
C20 0.0414(12) 0.0625(13) 0.0722(15) -0.0274(12) -0.0033(11) -0.0116(10)
C21 0.0358(11) 0.0520(11) 0.0537(12) -0.0276(10) -0.0093(9) -0.0061(9)
C22 0.0379(10) 0.0408(10) 0.0446(11) -0.0162(9) -0.0056(9) -0.0039(8)
C23 0.0489(12) 0.0480(12) 0.0495(12) -0.0188(10) -0.0018(10) -0.0033(9)
C24 0.0499(13) 0.0612(14) 0.0543(13) -0.0123(11) 0.0020(10) -0.0127(11)
C25 0.0571(15) 0.0449(12) 0.0801(17) -0.0140(12) -0.0048(13) -0.0110(11)
C26 0.0551(14) 0.0428(12) 0.0876(17) -0.0301(12) -0.0100(13) -0.0012(10)
C27 0.0426(11) 0.0478(11) 0.0591(13) -0.0252(10) -0.0036(10) -0.0015(9)
C28 0.0397(10) 0.0393(10) 0.0429(11) -0.0208(9) -0.0015(8) -0.0020(8)
C29 0.0434(11) 0.0539(12) 0.0503(12) -0.0240(10) -0.0027(9) -0.0098(9)
C30 0.0535(14) 0.0765(15) 0.0655(15) -0.0426(13) -0.0115(11) -0.0036(11)
C31 0.101(2) 0.0749(16) 0.0529(15) -0.0344(14) -0.0278(14) 0.0110(15)
C32 0.155(3) 0.0626(15) 0.0424(14) -0.0156(12) -0.0081(16) -0.0256(17)
C33 0.099(2) 0.0562(13) 0.0482(13) -0.0214(11) 0.0001(13) -0.0280(13)

loop_
_atom_type_symbol
_atom_type_description
_atom_type_scat_dispersion_real
_atom_type_scat_dispersion_imag
_atom_type_scat_source
C C 0.0033 0.0016 'International Tables Vol C Tables 4.2.6.8 and 6.1.1.4'
H H 0.0000 0.0000 'International Tables Vol C Tables 4.2.6.8 and 6.1.1.4'
N N 0.0061 0.0033 'International Tables Vol C Tables 4.2.6.8 and 6.1.1.4'
O O 0.0106 0.0060 'International Tables Vol C Tables 4.2.6.8 and 6.1.1.4'

loop_
_geom_angle_atom_site_label_1
_geom_angle_atom_site_label_2
_geom_angle_atom_site_label_3
_geom_angle
C8 O2 C7 61.66(11)
C16 N1 C4 109.56(17)
C16 N1 H1 127.1(13)
C4 N1 H1 121.8(13)
O1 C1 C2 119.31(19)
O1 C1 C7 117.74(17)
C2 C1 C7 122.94(17)
C3 C2 C1 131.01(19)
C3 C2 H2 114.5
C1 C2 H2 114.5
C2 C3 C4 124.29(17)
C2 C3 C22 117.02(17)
C4 C3 C22 118.48(16)
C5 C4 N1 108.48(17)
C5 C4 C3 130.94(17)
N1 C4 C3 120.44(17)
C4 C5 C21 107.07(16)
C4 C5 C6 129.23(17)
C21 C5 C6 123.47(17)
C5 C6 C7 110.94(15)
C5 C6 C28 117.97(15)
C7 C6 C28 110.35(15)
C5 C6 H6 105.5
C7 C6 H6 105.5
C28 C6 H6 105.5
O2 C7 C8 58.76(11)
O2 C7 C1 113.44(16)
C8 C7 C1 117.08(17)
O2 C7 C6 113.64(15)
C8 C7 C6 118.84(17)
C1 C7 C6 119.58(15)
O2 C8 C7 59.59(11)
O2 C8 C9 115.31(17)
C7 C8 C9 124.18(18)
O2 C8 H8 115.2
C7 C8 H8 115.2
C9 C8 H8 115.2
O3 C9 C10 122.7(2)
O3 C9 C8 119.5(2)
C10 C9 C8 117.72(18)
C11 C10 C15 119.4(2)
C11 C10 C9 121.6(2)
C15 C10 C9 119.0(2)
C12 C11 C10 121.0(3)
C12 C11 H11 119.5
C10 C11 H11 119.5
C11 C12 C13 119.7(3)
C11 C12 H12 120.1
C13 C12 H12 120.1
C12 C13 C14 119.9(3)
C12 C13 H13 120.1
C14 C13 H13 120.1
C13 C14 C15 120.8(3)
C13 C14 H14 119.6
C15 C14 H14 119.6
C14 C15 C10 119.2(3)
C14 C15 H15 120.4
C10 C15 H15 120.4
N1 C16 C17 130.2(2)
N1 C16 C21 107.72(17)
C17 C16 C21 122.0(2)
C18 C17 C16 117.4(2)
C18 C17 H17 121.3
C16 C17 H17 121.3
C17 C18 C19 122.0(2)
C17 C18 H18 119.0
C19 C18 H18 119.0
C20 C19 C18 121.0(2)
C20 C19 H19 119.5
C18 C19 H19 119.5
C19 C20 C21 118.5(2)
C19 C20 H20 120.8
C21 C20 H20 120.8
C20 C21 C16 119.10(18)
C20 C21 C5 133.72(19)
C16 C21 C5 107.15(18)
C23 C22 C27 117.95(18)
C23 C22 C3 121.29(17)
C27 C22 C3 120.61(18)
C24 C23 C22 121.18(19)
C24 C23 H23 119.4
C22 C23 H23 119.4
C25 C24 C23 119.8(2)
C25 C24 H24 120.1
C23 C24 H24 120.1
C26 C25 C24 120.2(2)
C26 C25 H25 119.9
C24 C25 H25 119.9
C25 C26 C27 120.2(2)
C25 C26 H26 119.9
C27 C26 H26 119.9
C26 C27 C22 120.7(2)
C26 C27 H27 119.7
C22 C27 H27 119.7
C33 C28 C29 118.16(19)
C33 C28 C6 118.91(17)
C29 C28 C6 122.87(17)
C30 C29 C28 120.1(2)
C30 C29 H29 120.0
C28 C29 H29 120.0
C31 C30 C29 120.9(2)
C31 C30 H30 119.6
C29 C30 H30 119.6
C32 C31 C30 119.7(2)
C32 C31 H31 120.2
C30 C31 H31 120.2
C31 C32 C33 120.0(2)
C31 C32 H32 120.0
C33 C32 H32 120.0
C28 C33 C32 121.2(2)
C28 C33 H33 119.4
C32 C33 H33 119.4

loop_
_geom_bond_atom_site_label_1
_geom_bond_atom_site_label_2
_geom_bond_distance
O1 C1 1.222(2)
O2 C8 1.428(2)
O2 C7 1.441(2)
O3 C9 1.208(2)
N1 C16 1.360(3)
N1 C4 1.386(2)
N1 H1 0.92(2)
C1 C2 1.443(3)
C1 C7 1.510(3)
C2 C3 1.359(3)
C2 H2 0.9300
C3 C4 1.454(3)
C3 C22 1.488(2)
C4 C5 1.373(3)
C5 C21 1.426(3)
C5 C6 1.501(3)
C6 C7 1.514(3)
C6 C28 1.516(3)
C6 H6 0.9800
C7 C8 1.470(2)
C8 C9 1.500(3)
C8 H8 0.9800
C9 C10 1.475(3)
C10 C11 1.381(3)
C10 C15 1.385(3)
C11 C12 1.370(3)
C11 H11 0.9300
C12 C13 1.372(5)
C12 H12 0.9300
C13 C14 1.377(5)
C13 H13 0.9300
C14 C15 1.382(4)
C14 H14 0.9300
C15 H15 0.9300
C16 C17 1.388(3)
C16 C21 1.403(3)
C17 C18 1.354(3)
C17 H17 0.9300
C18 C19 1.392(3)
C18 H18 0.9300
C19 C20 1.375(3)
C19 H19 0.9300
C20 C21 1.392(3)
C20 H20 0.9300
C22 C23 1.381(3)
C22 C27 1.391(3)
C23 C24 1.378(3)
C23 H23 0.9300
C24 C25 1.374(3)
C24 H24 0.9300
C25 C26 1.360(3)
C25 H25 0.9300
C26 C27 1.383(3)
C26 H26 0.9300
C27 H27 0.9300
C28 C33 1.373(3)
C28 C29 1.380(3)
C29 C30 1.377(3)
C29 H29 0.9300
C30 C31 1.360(3)
C30 H30 0.9300
C31 C32 1.357(4)
C31 H31 0.9300
C32 C33 1.377(3)
C32 H32 0.9300
C33 H33 0.9300

loop_
_geom_hbond_atom_site_label_D
_geom_hbond_atom_site_label_H
_geom_hbond_atom_site_label_A
_geom_hbond_distance_DH
_geom_hbond_distance_HA
_geom_hbond_distance_DA
_geom_hbond_angle_DHA
_geom_hbond_site_symmetry_A
N1 H1 O2 0.92(2) 2.32(2) 2.966(2) 126.9(15) 2_666
N1 H1 O3 0.92(2) 2.24(2) 3.010(2) 141.8(17) 2_666

loop_
_geom_torsion_atom_site_label_1
_geom_torsion_atom_site_label_2
_geom_torsion_atom_site_label_3
_geom_torsion_atom_site_label_4
_geom_torsion
O1 C1 C2 C3 175.1(2)
C7 C1 C2 C3 -4.0(3)
C1 C2 C3 C4 -3.8(3)
C1 C2 C3 C22 -178.45(19)
C16 N1 C4 C5 0.5(2)
C16 N1 C4 C3 176.59(16)
C2 C3 C4 C5 -19.5(3)
C22 C3 C4 C5 155.04(19)
C2 C3 C4 N1 165.44(18)
C22 C3 C4 N1 -20.0(3)
N1 C4 C5 C21 0.5(2)
C3 C4 C5 C21 -174.96(18)
N1 C4 C5 C6 -173.88(17)
C3 C4 C5 C6 10.6(3)
C4 C5 C6 C7 35.9(2)
C21 C5 C6 C7 -137.70(18)
C4 C5 C6 C28 -92.8(2)
C21 C5 C6 C28 93.6(2)
C8 O2 C7 C1 -108.50(18)
C8 O2 C7 C6 110.51(18)
O1 C1 C7 O2 92.4(2)
C2 C1 C7 O2 -88.6(2)
O1 C1 C7 C8 26.8(3)
C2 C1 C7 C8 -154.14(18)
O1 C1 C7 C6 -129.2(2)
C2 C1 C7 C6 49.9(3)
C5 C6 C7 O2 70.19(19)
C28 C6 C7 O2 -157.16(15)
C5 C6 C7 C8 136.28(17)
C28 C6 C7 C8 -91.07(19)
C5 C6 C7 C1 -68.2(2)
C28 C6 C7 C1 64.5(2)
C7 O2 C8 C9 116.3(2)
C1 C7 C8 O2 102.26(18)
C6 C7 C8 O2 -101.61(17)
O2 C7 C8 C9 -101.6(2)
C1 C7 C8 C9 0.7(3)
C6 C7 C8 C9 156.81(18)
O2 C8 C9 O3 17.4(3)
C7 C8 C9 O3 86.6(3)
O2 C8 C9 C10 -166.45(16)
C7 C8 C9 C10 -97.3(2)
O3 C9 C10 C11 -172.5(2)
C8 C9 C10 C11 11.5(3)
O3 C9 C10 C15 7.3(3)
C8 C9 C10 C15 -168.73(19)
C15 C10 C11 C12 0.5(3)
C9 C10 C11 C12 -179.7(2)
C10 C11 C12 C13 -1.0(4)
C11 C12 C13 C14 0.4(4)
C12 C13 C14 C15 0.7(5)
C13 C14 C15 C10 -1.1(4)
C11 C10 C15 C14 0.5(3)
C9 C10 C15 C14 -179.3(2)
C4 N1 C16 C17 -179.8(2)
C4 N1 C16 C21 -1.4(2)
N1 C16 C17 C18 176.4(2)
C21 C16 C17 C18 -1.8(3)
C16 C17 C18 C19 0.9(4)
C17 C18 C19 C20 0.1(4)
C18 C19 C20 C21 -0.1(4)
C19 C20 C21 C16 -0.7(3)
C19 C20 C21 C5 -178.8(2)
N1 C16 C21 C20 -176.82(18)
C17 C16 C21 C20 1.8(3)
N1 C16 C21 C5 1.7(2)
C17 C16 C21 C5 -179.71(18)
C4 C5 C21 C20 176.8(2)
C6 C5 C21 C20 -8.3(3)
C4 C5 C21 C16 -1.4(2)
C6 C5 C21 C16 173.45(16)
C2 C3 C22 C23 -41.4(3)
C4 C3 C22 C23 143.61(19)
C2 C3 C22 C27 134.1(2)
C4 C3 C22 C27 -40.8(3)
C27 C22 C23 C24 -0.5(3)
C3 C22 C23 C24 175.13(19)
C22 C23 C24 C25 0.4(3)
C23 C24 C25 C26 0.1(3)
C24 C25 C26 C27 -0.4(4)
C25 C26 C27 C22 0.3(3)
C23 C22 C27 C26 0.2(3)
C3 C22 C27 C26 -175.51(18)
C5 C6 C28 C33 -135.3(2)
C7 C6 C28 C33 95.7(2)
C5 C6 C28 C29 47.5(3)
C7 C6 C28 C29 -81.4(2)
C33 C28 C29 C30 -1.6(3)
C6 C28 C29 C30 175.58(18)
C28 C29 C30 C31 0.6(3)
C29 C30 C31 C32 0.6(4)
C30 C31 C32 C33 -0.8(4)
C29 C28 C33 C32 1.4(3)
C6 C28 C33 C32 -175.9(2)
C31 C32 C33 C28 -0.2(4)
